data_4081242
loop_
_publ_author_name
'Sch\"afer, Andr\'e'
'Rei\&smann, Matti'
'Jung, Sebastian'
'Sch\"afer, Annemarie'
'Saak, Wolfgang'
'Brendler, Erica'
'M\"uller, Thomas'

_publ_section_title
;
 Synthesis of Silylium and Germylium Ions by a Substituent Exchange
 Reaction
;
_journal_name_full Organometallics
_journal_page_first 4713
_journal_paper_doi 10.1021/om400366z
_journal_volume 32
_journal_year 2013
_chemical_formula_sum 'C51 H57 B6 Cl12 Si'
_chemical_formula_weight 1188.32
_chemical_name_systematic
;
 ?
;
_space_group_IT_number 14
_symmetry_space_group_name_Hall '-P 2ybc'
_symmetry_space_group_name_H-M 'P 1 21/c 1'
_atom_sites_solution_hydrogens geom
_atom_sites_solution_primary direct
_atom_sites_solution_secondary difmap
_audit_creation_method SHELXL-97
_cell_angle_alpha 90.00
_cell_angle_beta 108.364(4)
_cell_angle_gamma 90.00
_cell_formula_units_Z 4
_cell_length_a 17.6834(11)
_cell_length_b 13.0394(8)
_cell_length_c 25.5056(16)
_cell_measurement_temperature 153(2)
_cell_volume 5581.6(6)
_computing_structure_refinement 'SHELXL-97 (Sheldrick, 1997)'
_computing_structure_solution 'SHELXS-97 (Sheldrick, 1990)'
_diffrn_ambient_temperature 153(2)
_diffrn_measured_fraction_theta_full 0.965
_diffrn_measured_fraction_theta_max 0.965
_diffrn_radiation_monochromator graphite
_diffrn_radiation_source 'fine-focus sealed tube'
_diffrn_radiation_type MoK\a
_diffrn_radiation_wavelength 0.71073
_diffrn_reflns_av_R_equivalents 0.1290
_diffrn_reflns_av_sigmaI/netI 0.0736
_diffrn_reflns_limit_h_max 21
_diffrn_reflns_limit_h_min -21
_diffrn_reflns_limit_k_max 15
_diffrn_reflns_limit_k_min -16
_diffrn_reflns_limit_l_max 31
_diffrn_reflns_limit_l_min -30
_diffrn_reflns_number 94354
_diffrn_reflns_theta_full 26.00
_diffrn_reflns_theta_max 26.00
_diffrn_reflns_theta_min 2.83
_exptl_absorpt_coefficient_mu 0.653
_exptl_absorpt_correction_T_max 0.9769
_exptl_absorpt_correction_T_min 0.6908
_exptl_absorpt_correction_type none
_exptl_crystal_density_diffrn 1.414
_exptl_crystal_density_method 'not measured'
_exptl_crystal_F_000 2444
_exptl_crystal_size_max 0.61
_exptl_crystal_size_mid 0.38
_exptl_crystal_size_min 0.04
_refine_diff_density_max 1.450
_refine_diff_density_min -1.155
_refine_diff_density_rms 0.094
_refine_ls_extinction_method none
_refine_ls_goodness_of_fit_ref 1.110
_refine_ls_hydrogen_treatment mixed
_refine_ls_matrix_type full
_refine_ls_number_parameters 659
_refine_ls_number_reflns 10576
_refine_ls_number_restraints 0
_refine_ls_restrained_S_all 1.110
_refine_ls_R_factor_all 0.1141
_refine_ls_R_factor_gt 0.0852
_refine_ls_shift/su_max 0.010
_refine_ls_shift/su_mean 0.000
_refine_ls_structure_factor_coef Fsqd
_refine_ls_weighting_details 'calc w=1/[\s^2^(Fo^2^)+(0.0543P)^2^+19.8298P] where P=(Fo^2^+2Fc^2^)/3'
_refine_ls_weighting_scheme calc
_refine_ls_wR_factor_gt 0.1667
_refine_ls_wR_factor_ref 0.1789
_reflns_number_gt 7959
_reflns_number_total 10576
_reflns_threshold_expression >2sigma(I)
_cod_data_source_file om400366z_si_002.cif
_cod_data_source_block ju1
_cod_database_code 4081242

loop_
_symmetry_equiv_pos_as_xyz
'x, y, z'
'-x, y+1/2, -z+1/2'
'-x, -y, -z'
'x, -y-1/2, z-1/2'

loop_
_atom_site_label
_atom_site_type_symbol
_atom_site_fract_x
_atom_site_fract_y
_atom_site_fract_z
_atom_site_U_iso_or_equiv
_atom_site_adp_type
_atom_site_occupancy
_atom_site_symmetry_multiplicity
_atom_site_calc_flag
_atom_site_refinement_flags
_atom_site_disorder_assembly
_atom_site_disorder_group
Si1 Si 0.21700(7) 0.50064(10) 0.94746(5) 0.0178(3) Uani 1 1 d . . .
C1 C 0.2602(2) 0.4964(4) 1.02339(17) 0.0196(9) Uani 1 1 d . . .
C2 C 0.2677(3) 0.4016(4) 1.05076(19) 0.0231(10) Uani 1 1 d . . .
C3 C 0.3021(3) 0.3982(4) 1.1084(2) 0.0274(11) Uani 1 1 d . . .
C4 C 0.3264(3) 0.4887(4) 1.13764(19) 0.0289(12) Uani 1 1 d . . .
C5 C 0.3169(3) 0.5838(4) 1.1108(2) 0.0280(11) Uani 1 1 d . . .
C6 C 0.2845(2) 0.5876(4) 1.05284(19) 0.0220(10) Uani 1 1 d . . .
C7 C 0.2410(3) 0.3044(4) 1.0189(2) 0.0287(11) Uani 1 1 d . . .
H7A H 0.2014 0.2701 1.0324 0.043 Uiso 1 1 calc R . .
H7B H 0.2870 0.2590 1.0240 0.043 Uiso 1 1 calc R . .
H7C H 0.2174 0.3205 0.9796 0.043 Uiso 1 1 calc R . .
C8 C 0.3122(4) 0.2953(5) 1.1367(2) 0.0446(15) Uani 1 1 d . . .
H8A H 0.3371 0.3046 1.1766 0.067 Uiso 1 1 calc R . .
H8B H 0.3461 0.2515 1.1223 0.067 Uiso 1 1 calc R . .
H8C H 0.2599 0.2629 1.1296 0.067 Uiso 1 1 calc R . .
C9 C 0.3643(4) 0.4870(5) 1.1997(2) 0.0466(16) Uani 1 1 d . . .
H9A H 0.3320 0.5278 1.2169 0.070 Uiso 1 1 calc R . .
H9B H 0.4181 0.5159 1.2094 0.070 Uiso 1 1 calc R . .
H9C H 0.3672 0.4161 1.2129 0.070 Uiso 1 1 calc R . .
C10 C 0.3409(3) 0.6817(5) 1.1431(2) 0.0387(14) Uani 1 1 d . . .
H10A H 0.3160 0.6846 1.1724 0.058 Uiso 1 1 calc R . .
H10B H 0.3234 0.7405 1.1184 0.058 Uiso 1 1 calc R . .
H10C H 0.3990 0.6835 1.1597 0.058 Uiso 1 1 calc R . .
C11 C 0.2741(3) 0.6887(4) 1.0228(2) 0.0278(11) Uani 1 1 d . . .
H11A H 0.2579 0.6764 0.9829 0.042 Uiso 1 1 calc R . .
H11B H 0.3246 0.7264 1.0343 0.042 Uiso 1 1 calc R . .
H11C H 0.2331 0.7292 1.0317 0.042 Uiso 1 1 calc R . .
C12 C 0.1120(2) 0.4593(3) 0.91634(17) 0.0178(9) Uani 1 1 d . . .
C13 C 0.0938(3) 0.3723(4) 0.88248(17) 0.0203(10) Uani 1 1 d . . .
C14 C 0.0143(3) 0.3407(4) 0.86148(18) 0.0231(10) Uani 1 1 d . . .
C15 C -0.0460(3) 0.3979(4) 0.87199(18) 0.0246(10) Uani 1 1 d . . .
C16 C -0.0280(3) 0.4858(4) 0.90508(18) 0.0222(10) Uani 1 1 d . . .
C17 C 0.0517(3) 0.5160(3) 0.92803(17) 0.0181(9) Uani 1 1 d . . .
C18 C 0.1584(3) 0.3120(4) 0.8693(2) 0.0276(11) Uani 1 1 d . . .
H18A H 0.2088 0.3498 0.8824 0.041 Uiso 1 1 calc R . .
H18B H 0.1440 0.3022 0.8292 0.041 Uiso 1 1 calc R . .
H18C H 0.1645 0.2451 0.8876 0.041 Uiso 1 1 calc R . .
C19 C -0.0057(3) 0.2444(4) 0.8258(2) 0.0363(13) Uani 1 1 d . . .
H19A H -0.0441 0.2028 0.8371 0.054 Uiso 1 1 calc R . .
H19B H 0.0430 0.2046 0.8305 0.054 Uiso 1 1 calc R . .
H19C H -0.0289 0.2640 0.7869 0.054 Uiso 1 1 calc R . .
C20 C -0.1322(3) 0.3656(5) 0.8476(2) 0.0419(14) Uani 1 1 d . . .
H20A H -0.1621 0.4196 0.8229 0.063 Uiso 1 1 calc R . .
H20B H -0.1552 0.3543 0.8774 0.063 Uiso 1 1 calc R . .
H20C H -0.1351 0.3020 0.8266 0.063 Uiso 1 1 calc R . .
C21 C -0.0928(3) 0.5499(4) 0.9150(2) 0.0327(12) Uani 1 1 d . . .
H21A H -0.1164 0.5941 0.8829 0.049 Uiso 1 1 calc R . .
H21B H -0.0703 0.5924 0.9479 0.049 Uiso 1 1 calc R . .
H21C H -0.1340 0.5050 0.9206 0.049 Uiso 1 1 calc R . .
C22 C 0.0714(3) 0.6109(4) 0.9628(2) 0.0265(11) Uani 1 1 d . . .
H22A H 0.0505 0.6711 0.9398 0.040 Uiso 1 1 calc R . .
H22B H 0.1294 0.6171 0.9789 0.040 Uiso 1 1 calc R . .
H22C H 0.0473 0.6066 0.9925 0.040 Uiso 1 1 calc R . .
C23 C 0.2780(3) 0.5463(3) 0.90548(18) 0.0186(9) Uani 1 1 d . . .
C24 C 0.2505(3) 0.6255(3) 0.86687(18) 0.0197(9) Uani 1 1 d . . .
C25 C 0.2987(3) 0.6596(4) 0.83619(18) 0.0229(10) Uani 1 1 d . . .
C26 C 0.3745(3) 0.6173(4) 0.84506(18) 0.0226(10) Uani 1 1 d . . .
C27 C 0.4032(3) 0.5405(4) 0.88494(19) 0.0209(10) Uani 1 1 d . . .
C28 C 0.3545(3) 0.5033(3) 0.91459(18) 0.0193(9) Uani 1 1 d . . .
C29 C 0.1716(3) 0.6765(4) 0.8597(2) 0.0288(11) Uani 1 1 d . . .
H29A H 0.1805 0.7452 0.8760 0.043 Uiso 1 1 calc R . .
H29B H 0.1409 0.6356 0.8781 0.043 Uiso 1 1 calc R . .
H29C H 0.1418 0.6818 0.8202 0.043 Uiso 1 1 calc R . .
C30 C 0.2702(3) 0.7438(4) 0.7939(2) 0.0334(12) Uani 1 1 d . . .
H30A H 0.2181 0.7686 0.7944 0.050 Uiso 1 1 calc R . .
H30B H 0.2655 0.7169 0.7571 0.050 Uiso 1 1 calc R . .
H30C H 0.3086 0.8004 0.8026 0.050 Uiso 1 1 calc R . .
C31 C 0.4257(3) 0.6561(4) 0.8121(2) 0.0361(13) Uani 1 1 d . . .
H31A H 0.4442 0.7256 0.8242 0.054 Uiso 1 1 calc R . .
H31B H 0.3946 0.6572 0.7728 0.054 Uiso 1 1 calc R . .
H31C H 0.4718 0.6107 0.8178 0.054 Uiso 1 1 calc R . .
C32 C 0.4860(3) 0.4973(4) 0.8950(2) 0.0292(11) Uani 1 1 d . . .
H32A H 0.4881 0.4607 0.8619 0.044 Uiso 1 1 calc R . .
H32B H 0.4987 0.4499 0.9264 0.044 Uiso 1 1 calc R . .
H32C H 0.5248 0.5535 0.9032 0.044 Uiso 1 1 calc R . .
C33 C 0.3819(3) 0.4142(4) 0.9536(2) 0.0285(11) Uani 1 1 d . . .
H33A H 0.3971 0.3571 0.9340 0.043 Uiso 1 1 calc R . .
H33B H 0.3385 0.3925 0.9673 0.043 Uiso 1 1 calc R . .
H33C H 0.4278 0.4351 0.9848 0.043 Uiso 1 1 calc R . .
B1 B 0.4888(3) 0.8924(4) 0.0337(2) 0.0197(11) Uani 1 1 d . . .
B2 B 0.5286(3) 1.0069(4) 0.0699(2) 0.0190(10) Uani 1 1 d . . .
B3 B 0.5842(3) 0.9369(4) 0.0351(2) 0.0169(10) Uani 1 1 d . . .
B4 B 0.5169(3) 0.8879(4) -0.0275(2) 0.0188(11) Uani 1 1 d . . .
B5 B 0.4190(3) 0.9274(4) -0.0312(2) 0.0170(10) Uani 1 1 d . . .
B6 B 0.4259(3) 1.0004(4) 0.0289(2) 0.0184(10) Uani 1 1 d . . .
Cl1 Cl 0.47881(7) 0.77897(9) 0.07063(5) 0.0286(3) Uani 1 1 d . . .
Cl2 Cl 0.55841(7) 1.01374(10) 0.14396(4) 0.0269(3) Uani 1 1 d . . .
Cl3 Cl 0.67388(6) 0.86951(9) 0.07177(5) 0.0238(3) Uani 1 1 d . . .
Cl4 Cl 0.53503(7) 0.76872(9) -0.05689(5) 0.0290(3) Uani 1 1 d . . .
Cl5 Cl 0.33297(7) 0.85179(9) -0.06503(5) 0.0277(3) Uani 1 1 d . . .
Cl6 Cl 0.34807(7) 1.00152(11) 0.06004(5) 0.0313(3) Uani 1 1 d . . .
Cl7 Cl 0.26702(14) -0.05445(15) 0.16879(8) 0.0713(6) Uani 1 1 d . . .
Cl8 Cl 0.19856(11) 0.05313(15) 0.25406(8) 0.0621(5) Uani 1 1 d . . .
C34 C 0.3210(4) 0.0393(5) 0.2124(2) 0.0458(15) Uani 1 1 d . . .
C35 C 0.2915(4) 0.0850(5) 0.2504(2) 0.0442(15) Uani 1 1 d . . .
C36 C 0.3366(4) 0.1587(6) 0.2856(3) 0.0551(19) Uani 1 1 d . . .
H36 H 0.3169 0.1897 0.3125 0.066 Uiso 1 1 calc R . .
C37 C 0.4089(4) 0.1873(6) 0.2821(3) 0.061(2) Uani 1 1 d . . .
H37 H 0.4393 0.2381 0.3064 0.073 Uiso 1 1 calc R . .
C38 C 0.4385(4) 0.1427(6) 0.2432(3) 0.059(2) Uani 1 1 d . . .
H38 H 0.4886 0.1636 0.2405 0.071 Uiso 1 1 calc R . .
C39 C 0.3948(4) 0.0675(6) 0.2085(3) 0.0539(18) Uani 1 1 d . . .
H39 H 0.4150 0.0355 0.1822 0.065 Uiso 1 1 calc R . .
Cl9 Cl 0.03313(7) 0.28516(11) 0.18509(5) 0.0352(3) Uani 1 1 d . . .
Cl10 Cl -0.02347(8) 0.48026(11) 0.23740(6) 0.0402(3) Uani 1 1 d . . .
C40 C 0.1009(3) 0.3662(4) 0.22963(19) 0.0264(11) Uani 1 1 d . . .
C41 C 0.0763(3) 0.4516(4) 0.2520(2) 0.0292(11) Uani 1 1 d . . .
C42 C 0.1324(4) 0.5138(4) 0.2879(2) 0.0414(14) Uani 1 1 d . . .
H42 H 0.1161 0.5738 0.3025 0.050 Uiso 1 1 calc R . .
C43 C 0.2122(4) 0.4886(5) 0.3025(2) 0.0451(16) Uani 1 1 d . . .
H43 H 0.2505 0.5300 0.3283 0.054 Uiso 1 1 calc R . .
C44 C 0.2366(3) 0.4048(5) 0.2801(2) 0.0422(15) Uani 1 1 d . . .
H44 H 0.2917 0.3885 0.2899 0.051 Uiso 1 1 calc R . .
C45 C 0.1812(3) 0.3440(4) 0.2433(2) 0.0349(12) Uani 1 1 d . . .
H45 H 0.1982 0.2864 0.2271 0.042 Uiso 1 1 calc R . .
C80 C 0.9862(5) 0.0512(6) 0.1018(3) 0.064(2) Uani 1 1 d . A .
H80 H 1.0179 0.0331 0.1382 0.077 Uiso 1 1 calc R . .
C81 C 0.9038(7) 0.0254(7) 0.0816(5) 0.096(4) Uani 1 1 d . . .
H81 H 0.8784 -0.0099 0.1040 0.115 Uiso 1 1 calc R . .
C82 C 0.8607(5) 0.0549(8) 0.0260(5) 0.092(4) Uani 1 1 d . A .
H82 H 0.8055 0.0405 0.0102 0.110 Uiso 1 1 calc R . .
C83 C 0.9021(7) 0.1043(7) -0.0031(4) 0.081(3) Uani 1 1 d . . .
H83A H 0.8745 0.1237 -0.0401 0.098 Uiso 0.714(5) 1 calc PR A 1
Cl80 Cl 1.11776(16) 0.1373(2) 0.09064(12) 0.0698(10) Uani 0.714(5) 1 d P A 1
Cl81 Cl 1.0152(3) 0.1962(2) -0.02919(14) 0.1059(17) Uani 0.714(5) 1 d P A 1
Cl83 Cl 0.8872(6) 0.1639(7) -0.0646(4) 0.105(3) Uani 0.286(5) 1 d P A 2
C84 C 0.9765(6) 0.1264(5) 0.0166(3) 0.068(2) Uani 1 1 d . A .
C85 C 1.0178(4) 0.1025(5) 0.0674(3) 0.0533(17) Uani 1 1 d . . .
H85A H 1.0723 0.1219 0.0808 0.064 Uiso 0.286(5) 1 calc PR A 2
Cl82 Cl 1.0591(8) 0.1790(7) 0.0049(6) 0.105(3) Uani 0.286(5) 1 d P A 2

loop_
_atom_site_aniso_label
_atom_site_aniso_U_11
_atom_site_aniso_U_22
_atom_site_aniso_U_33
_atom_site_aniso_U_23
_atom_site_aniso_U_13
_atom_site_aniso_U_12
Si1 0.0146(6) 0.0202(6) 0.0189(6) 0.0017(5) 0.0056(5) 0.0011(5)
C1 0.014(2) 0.029(3) 0.016(2) 0.002(2) 0.0055(17) 0.0009(19)
C2 0.013(2) 0.030(3) 0.029(3) 0.003(2) 0.0112(19) 0.0036(19)
C3 0.015(2) 0.045(3) 0.024(3) 0.010(2) 0.0088(19) 0.005(2)
C4 0.015(2) 0.053(3) 0.019(2) 0.006(2) 0.0064(18) 0.004(2)
C5 0.012(2) 0.048(3) 0.025(3) -0.005(2) 0.0073(19) -0.001(2)
C6 0.012(2) 0.031(3) 0.022(2) 0.002(2) 0.0041(18) -0.0014(19)
C7 0.027(3) 0.027(3) 0.033(3) 0.008(2) 0.010(2) 0.005(2)
C8 0.044(3) 0.059(4) 0.031(3) 0.025(3) 0.012(3) 0.013(3)
C9 0.042(3) 0.072(4) 0.022(3) 0.006(3) 0.005(2) -0.004(3)
C10 0.032(3) 0.056(4) 0.030(3) -0.016(3) 0.011(2) -0.008(3)
C11 0.025(3) 0.027(3) 0.031(3) -0.001(2) 0.009(2) -0.008(2)
C12 0.016(2) 0.021(2) 0.016(2) 0.0053(18) 0.0050(17) 0.0006(18)
C13 0.023(2) 0.023(2) 0.016(2) 0.0018(19) 0.0082(18) 0.0011(19)
C14 0.027(2) 0.027(3) 0.016(2) 0.0011(19) 0.0082(19) -0.003(2)
C15 0.019(2) 0.036(3) 0.019(2) 0.003(2) 0.0063(18) -0.006(2)
C16 0.018(2) 0.032(3) 0.019(2) 0.010(2) 0.0082(18) 0.003(2)
C17 0.018(2) 0.021(2) 0.016(2) 0.0028(18) 0.0063(17) 0.0017(18)
C18 0.027(3) 0.024(3) 0.033(3) -0.006(2) 0.012(2) 0.000(2)
C19 0.034(3) 0.039(3) 0.036(3) -0.011(2) 0.011(2) -0.008(2)
C20 0.024(3) 0.058(4) 0.041(3) -0.012(3) 0.006(2) -0.008(3)
C21 0.020(2) 0.041(3) 0.040(3) 0.003(2) 0.013(2) 0.006(2)
C22 0.024(2) 0.029(3) 0.027(3) -0.001(2) 0.008(2) 0.004(2)
C23 0.019(2) 0.020(2) 0.018(2) -0.0022(18) 0.0078(18) -0.0018(18)
C24 0.018(2) 0.020(2) 0.017(2) -0.0017(18) 0.0006(17) -0.0006(18)
C25 0.031(3) 0.021(2) 0.015(2) -0.0036(18) 0.0048(19) -0.005(2)
C26 0.028(2) 0.021(2) 0.021(2) -0.0045(19) 0.0098(19) -0.008(2)
C27 0.020(2) 0.020(2) 0.025(2) -0.0082(19) 0.0096(19) -0.0028(18)
C28 0.021(2) 0.018(2) 0.019(2) -0.0026(19) 0.0064(18) -0.0006(19)
C29 0.025(2) 0.025(3) 0.034(3) 0.011(2) 0.006(2) 0.003(2)
C30 0.039(3) 0.032(3) 0.031(3) 0.010(2) 0.015(2) 0.002(2)
C31 0.037(3) 0.044(3) 0.032(3) -0.001(2) 0.017(2) -0.009(3)
C32 0.024(2) 0.026(3) 0.042(3) -0.004(2) 0.018(2) -0.003(2)
C33 0.022(2) 0.029(3) 0.038(3) 0.007(2) 0.014(2) 0.005(2)
B1 0.020(3) 0.022(3) 0.016(2) 0.004(2) 0.004(2) 0.002(2)
B2 0.018(2) 0.026(3) 0.014(2) -0.001(2) 0.0060(19) 0.001(2)
B3 0.014(2) 0.019(3) 0.015(2) -0.001(2) 0.0012(19) 0.0028(19)
B4 0.014(2) 0.018(3) 0.022(3) -0.006(2) 0.002(2) 0.0011(19)
B5 0.016(2) 0.018(3) 0.016(2) 0.000(2) 0.0038(19) -0.004(2)
B6 0.015(2) 0.023(3) 0.017(2) -0.003(2) 0.0038(19) -0.003(2)
Cl1 0.0246(6) 0.0273(6) 0.0321(6) 0.0128(5) 0.0062(5) -0.0008(5)
Cl2 0.0245(6) 0.0421(7) 0.0123(5) -0.0012(5) 0.0031(4) 0.0059(5)
Cl3 0.0173(5) 0.0272(6) 0.0225(6) 0.0010(5) 0.0001(4) 0.0079(5)
Cl4 0.0308(6) 0.0249(6) 0.0266(6) -0.0085(5) 0.0021(5) 0.0094(5)
Cl5 0.0206(6) 0.0288(6) 0.0272(6) 0.0008(5) -0.0017(5) -0.0081(5)
Cl6 0.0197(5) 0.0524(8) 0.0257(6) 0.0025(6) 0.0128(5) 0.0030(6)
Cl7 0.1030(15) 0.0610(12) 0.0675(12) -0.0035(9) 0.0519(11) -0.0008(11)
Cl8 0.0698(11) 0.0683(12) 0.0667(11) 0.0220(9) 0.0481(10) 0.0201(9)
C34 0.060(4) 0.047(4) 0.038(3) 0.016(3) 0.025(3) 0.019(3)
C35 0.055(4) 0.049(4) 0.036(3) 0.022(3) 0.025(3) 0.027(3)
C36 0.065(5) 0.071(5) 0.030(3) 0.021(3) 0.018(3) 0.032(4)
C37 0.061(5) 0.070(5) 0.034(4) 0.021(3) -0.009(3) 0.016(4)
C38 0.048(4) 0.084(6) 0.042(4) 0.034(4) 0.010(3) 0.027(4)
C39 0.061(4) 0.065(5) 0.046(4) 0.026(3) 0.031(3) 0.032(4)
Cl9 0.0310(7) 0.0393(7) 0.0304(7) -0.0062(6) 0.0026(5) -0.0028(6)
Cl10 0.0380(7) 0.0405(8) 0.0415(8) 0.0062(6) 0.0118(6) 0.0127(6)
C40 0.028(3) 0.030(3) 0.018(2) 0.006(2) 0.0011(19) -0.005(2)
C41 0.032(3) 0.030(3) 0.025(3) 0.008(2) 0.007(2) 0.002(2)
C42 0.056(4) 0.033(3) 0.029(3) 0.003(2) 0.004(3) -0.005(3)
C43 0.047(3) 0.041(4) 0.033(3) 0.009(3) -0.009(3) -0.019(3)
C44 0.026(3) 0.055(4) 0.040(3) 0.018(3) 0.002(2) -0.008(3)
C45 0.030(3) 0.041(3) 0.032(3) 0.010(2) 0.008(2) 0.002(2)
C80 0.090(6) 0.048(4) 0.044(4) -0.009(3) 0.007(4) 0.005(4)
C81 0.148(10) 0.061(5) 0.123(9) -0.038(6) 0.107(8) -0.035(6)
C82 0.041(4) 0.105(7) 0.120(8) -0.074(7) 0.010(5) 0.000(5)
C83 0.095(7) 0.083(6) 0.061(5) -0.016(5) 0.017(5) 0.043(6)
Cl80 0.0613(16) 0.0690(18) 0.087(2) -0.0173(15) 0.0340(14) -0.0093(13)
Cl81 0.237(5) 0.0555(18) 0.0501(18) 0.0220(14) 0.081(2) 0.051(2)
Cl83 0.149(7) 0.072(4) 0.136(7) -0.004(4) 0.104(6) 0.001(4)
C84 0.109(7) 0.039(4) 0.062(5) -0.009(4) 0.037(5) 0.026(4)
C85 0.064(4) 0.034(3) 0.067(5) -0.012(3) 0.028(4) 0.006(3)
Cl82 0.149(7) 0.072(4) 0.136(7) -0.004(4) 0.104(6) 0.001(4)

loop_
_atom_type_symbol
_atom_type_description
_atom_type_scat_dispersion_real
_atom_type_scat_dispersion_imag
_atom_type_scat_source
C C 0.0033 0.0016 'International Tables Vol C Tables 4.2.6.8 and 6.1.1.4'
H H 0.0000 0.0000 'International Tables Vol C Tables 4.2.6.8 and 6.1.1.4'
B B 0.0013 0.0007 'International Tables Vol C Tables 4.2.6.8 and 6.1.1.4'
Si Si 0.0817 0.0704 'International Tables Vol C Tables 4.2.6.8 and 6.1.1.4'
Cl Cl 0.1484 0.1585 'International Tables Vol C Tables 4.2.6.8 and 6.1.1.4'

loop_
_geom_angle_atom_site_label_1
_geom_angle_atom_site_label_2
_geom_angle_atom_site_label_3
_geom_angle
_geom_angle_site_symmetry_1
_geom_angle_site_symmetry_3
C23 Si1 C1 119.7(2) . .
C23 Si1 C12 122.4(2) . .
C1 Si1 C12 117.9(2) . .
C6 C1 C2 121.1(4) . .
C6 C1 Si1 119.6(3) . .
C2 C1 Si1 119.4(4) . .
C3 C2 C1 119.3(5) . .
C3 C2 C7 120.0(4) . .
C1 C2 C7 120.7(4) . .
C4 C3 C2 119.7(5) . .
C4 C3 C8 121.9(4) . .
C2 C3 C8 118.4(5) . .
C3 C4 C5 121.3(4) . .
C3 C4 C9 120.6(5) . .
C5 C4 C9 118.1(5) . .
C4 C5 C6 119.4(5) . .
C4 C5 C10 120.8(4) . .
C6 C5 C10 119.8(5) . .
C1 C6 C5 119.2(4) . .
C1 C6 C11 120.2(4) . .
C5 C6 C11 120.5(4) . .
C13 C12 C17 121.0(4) . .
C13 C12 Si1 120.2(3) . .
C17 C12 Si1 118.8(3) . .
C14 C13 C12 118.8(4) . .
C14 C13 C18 120.1(4) . .
C12 C13 C18 121.0(4) . .
C15 C14 C13 120.4(4) . .
C15 C14 C19 120.4(4) . .
C13 C14 C19 119.2(4) . .
C14 C15 C16 120.8(4) . .
C14 C15 C20 120.2(5) . .
C16 C15 C20 119.0(4) . .
C15 C16 C17 119.3(4) . .
C15 C16 C21 121.1(4) . .
C17 C16 C21 119.5(4) . .
C16 C17 C12 119.6(4) . .
C16 C17 C22 119.7(4) . .
C12 C17 C22 120.6(4) . .
C24 C23 C28 120.5(4) . .
C24 C23 Si1 120.7(3) . .
C28 C23 Si1 118.7(3) . .
C25 C24 C23 119.3(4) . .
C25 C24 C29 119.8(4) . .
C23 C24 C29 120.8(4) . .
C24 C25 C26 120.3(4) . .
C24 C25 C30 120.4(4) . .
C26 C25 C30 119.2(4) . .
C25 C26 C27 120.5(4) . .
C25 C26 C31 119.4(4) . .
C27 C26 C31 120.1(4) . .
C28 C27 C26 119.7(4) . .
C28 C27 C32 120.5(4) . .
C26 C27 C32 119.8(4) . .
C27 C28 C23 119.6(4) . .
C27 C28 C33 119.9(4) . .
C23 C28 C33 120.4(4) . .
B3 B1 B6 108.3(4) . .
B3 B1 B2 59.8(3) . .
B6 B1 B2 60.5(3) . .
B3 B1 B4 60.1(3) . .
B6 B1 B4 108.0(3) . .
B2 B1 B4 108.0(4) . .
B3 B1 B5 108.0(3) . .
B6 B1 B5 59.9(3) . .
B2 B1 B5 108.1(3) . .
B4 B1 B5 59.9(3) . .
B3 B1 Cl1 120.7(3) . .
B6 B1 Cl1 121.8(3) . .
B2 B1 Cl1 120.6(3) . .
B4 B1 Cl1 122.2(3) . .
B5 B1 Cl1 123.0(3) . .
B3 B2 B5 60.0(3) . 3_675
B3 B2 B4 108.1(3) . 3_675
B5 B2 B4 60.3(3) 3_675 3_675
B3 B2 B1 59.9(3) . .
B5 B2 B1 108.0(3) 3_675 .
B4 B2 B1 107.7(3) 3_675 .
B3 B2 B6 107.8(3) . .
B5 B2 B6 108.1(3) 3_675 .
B4 B2 B6 59.9(3) 3_675 .
B1 B2 B6 59.7(3) . .
B3 B2 Cl2 121.8(3) . .
B5 B2 Cl2 122.0(3) 3_675 .
B4 B2 Cl2 121.9(3) 3_675 .
B1 B2 Cl2 121.6(3) . .
B6 B2 Cl2 121.5(3) . .
B2 B3 B5 60.0(3) . 3_675
B2 B3 B1 60.3(3) . .
B5 B3 B1 108.2(3) 3_675 .
B2 B3 B4 108.3(3) . .
B5 B3 B4 108.0(3) 3_675 .
B1 B3 B4 60.2(3) . .
B2 B3 B6 108.2(3) . 3_675
B5 B3 B6 60.0(3) 3_675 3_675
B1 B3 B6 108.2(3) . 3_675
B4 B3 B6 59.9(3) . 3_675
B2 B3 Cl3 122.0(3) . .
B5 B3 Cl3 121.6(3) 3_675 .
B1 B3 Cl3 121.9(3) . .
B4 B3 Cl3 121.4(3) . .
B6 B3 Cl3 121.2(3) 3_675 .
B2 B4 B5 59.7(3) 3_675 .
B2 B4 B6 60.4(3) 3_675 3_675
B5 B4 B6 108.1(3) . 3_675
B2 B4 B1 108.0(3) 3_675 .
B5 B4 B1 60.2(3) . .
B6 B4 B1 107.9(3) 3_675 .
B2 B4 B3 108.3(3) 3_675 .
B5 B4 B3 107.9(3) . .
B6 B4 B3 60.1(3) 3_675 .
B1 B4 B3 59.7(3) . .
B2 B4 Cl4 121.3(3) 3_675 .
B5 B4 Cl4 121.7(3) . .
B6 B4 Cl4 121.4(3) 3_675 .
B1 B4 Cl4 122.0(3) . .
B3 B4 Cl4 121.9(3) . .
B2 B5 B3 60.0(3) 3_675 3_675
B2 B5 B6 108.4(3) 3_675 .
B3 B5 B6 60.3(3) 3_675 .
B2 B5 B4 60.0(3) 3_675 .
B3 B5 B4 107.8(3) 3_675 .
B6 B5 B4 107.9(3) . .
B2 B5 B1 108.0(3) 3_675 .
B3 B5 B1 107.9(3) 3_675 .
B6 B5 B1 59.8(3) . .
B4 B5 B1 59.9(3) . .
B2 B5 Cl5 120.9(3) 3_675 .
B3 B5 Cl5 121.1(3) 3_675 .
B6 B5 Cl5 121.8(3) . .
B4 B5 Cl5 122.1(3) . .
B1 B5 Cl5 122.7(3) . .
B1 B6 B5 60.3(3) . .
B1 B6 B4 107.6(3) . 3_675
B5 B6 B4 107.7(3) . 3_675
B1 B6 B3 107.8(3) . 3_675
B5 B6 B3 59.7(3) . 3_675
B4 B6 B3 60.0(3) 3_675 3_675
B1 B6 B2 59.8(3) . .
B5 B6 B2 108.0(3) . .
B4 B6 B2 59.6(3) 3_675 .
B3 B6 B2 107.6(3) 3_675 .
B1 B6 Cl6 121.9(3) . .
B5 B6 Cl6 122.3(3) . .
B4 B6 Cl6 121.6(3) 3_675 .
B3 B6 Cl6 122.2(3) 3_675 .
B2 B6 Cl6 121.4(3) . .
C35 C34 C39 120.7(7) . .
C35 C34 Cl7 120.5(5) . .
C39 C34 Cl7 118.9(5) . .
C34 C35 C36 119.4(6) . .
C34 C35 Cl8 120.9(6) . .
C36 C35 Cl8 119.7(5) . .
C37 C36 C35 120.5(6) . .
C36 C37 C38 120.5(7) . .
C39 C38 C37 119.6(7) . .
C38 C39 C34 119.4(6) . .
C45 C40 C41 119.8(5) . .
C45 C40 Cl9 118.8(4) . .
C41 C40 Cl9 121.4(4) . .
C42 C41 C40 119.5(5) . .
C42 C41 Cl10 119.3(4) . .
C40 C41 Cl10 121.2(4) . .
C43 C42 C41 119.9(6) . .
C44 C43 C42 120.6(5) . .
C43 C44 C45 119.8(5) . .
C44 C45 C40 120.4(6) . .
C85 C80 C81 117.7(7) . .
C80 C81 C82 117.3(8) . .
C83 C82 C81 117.2(8) . .
C84 C83 C82 123.7(9) . .
C84 C83 Cl83 95.8(9) . .
C82 C83 Cl83 140.3(10) . .
C83 C84 C85 121.1(9) . .
C83 C84 Cl82 147.3(9) . .
C85 C84 Cl82 91.6(8) . .
C83 C84 Cl81 114.6(8) . .
C85 C84 Cl81 124.2(8) . .
Cl82 C84 Cl81 32.8(5) . .
C84 C85 C80 122.9(8) . .
C84 C85 Cl80 117.7(7) . .
C80 C85 Cl80 119.4(6) . .

loop_
_geom_bond_atom_site_label_1
_geom_bond_atom_site_label_2
_geom_bond_distance
_geom_bond_site_symmetry_2
Si1 C23 1.841(5) .
Si1 C1 1.845(4) .
Si1 C12 1.855(4) .
C1 C6 1.399(7) .
C1 C2 1.406(7) .
C2 C3 1.403(7) .
C2 C7 1.499(7) .
C3 C4 1.390(8) .
C3 C8 1.508(8) .
C4 C5 1.401(7) .
C4 C9 1.511(7) .
C5 C6 1.407(6) .
C5 C10 1.506(7) .
C6 C11 1.507(7) .
C12 C13 1.401(6) .
C12 C17 1.404(6) .
C13 C14 1.398(6) .
C13 C18 1.510(6) .
C14 C15 1.395(7) .
C14 C19 1.525(7) .
C15 C16 1.399(7) .
C15 C20 1.513(6) .
C16 C17 1.402(6) .
C16 C21 1.503(7) .
C17 C22 1.498(6) .
C23 C24 1.404(6) .
C23 C28 1.415(6) .
C24 C25 1.398(7) .
C24 C29 1.504(6) .
C25 C26 1.401(7) .
C25 C30 1.510(7) .
C26 C27 1.404(7) .
C26 C31 1.504(7) .
C27 C28 1.400(6) .
C27 C32 1.514(6) .
C28 C33 1.506(6) .
B1 B3 1.773(7) .
B1 B6 1.776(7) .
B1 B2 1.779(7) .
B1 B4 1.782(7) .
B1 B5 1.786(7) .
B1 Cl1 1.792(5) .
B2 B3 1.770(7) .
B2 B5 1.771(7) 3_675
B2 B4 1.775(7) 3_675
B2 B6 1.790(7) .
B2 Cl2 1.797(5) .
B3 B5 1.771(7) 3_675
B3 B4 1.781(7) .
B3 B6 1.784(7) 3_675
B3 Cl3 1.797(5) .
B4 B2 1.775(7) 3_675
B4 B5 1.780(7) .
B4 B6 1.781(7) 3_675
B4 Cl4 1.797(5) .
B5 B2 1.771(7) 3_675
B5 B3 1.771(7) 3_675
B5 B6 1.778(7) .
B5 Cl5 1.790(5) .
B6 B4 1.781(7) 3_675
B6 B3 1.784(7) 3_675
B6 Cl6 1.791(5) .
Cl7 C34 1.725(7) .
Cl8 C35 1.726(7) .
C34 C35 1.372(8) .
C34 C39 1.389(9) .
C35 C36 1.384(10) .
C36 C37 1.363(10) .
C37 C38 1.385(10) .
C38 C39 1.383(10) .
Cl9 C40 1.728(5) .
Cl10 C41 1.725(5) .
C40 C45 1.382(7) .
C40 C41 1.382(7) .
C41 C42 1.381(7) .
C42 C43 1.381(9) .
C43 C44 1.364(9) .
C44 C45 1.376(8) .
C80 C85 1.356(10) .
C80 C81 1.424(13) .
C81 C82 1.435(14) .
C82 C83 1.358(14) .
C83 C84 1.283(12) .
C83 Cl83 1.695(13) .
Cl80 C85 1.738(8) .
Cl81 C84 1.778(9) .
C84 C85 1.310(10) .
C84 Cl82 1.723(14) .

loop_
_geom_torsion_atom_site_label_1
_geom_torsion_atom_site_label_2
_geom_torsion_atom_site_label_3
_geom_torsion_atom_site_label_4
_geom_torsion
_geom_torsion_site_symmetry_1
_geom_torsion_site_symmetry_4
C23 Si1 C1 C6 62.9(4) . .
C12 Si1 C1 C6 -116.4(4) . .
C23 Si1 C1 C2 -117.5(4) . .
C12 Si1 C1 C2 63.2(4) . .
C6 C1 C2 C3 -1.8(6) . .
Si1 C1 C2 C3 178.7(3) . .
C6 C1 C2 C7 179.6(4) . .
Si1 C1 C2 C7 0.0(6) . .
C1 C2 C3 C4 1.5(7) . .
C7 C2 C3 C4 -179.8(4) . .
C1 C2 C3 C8 -177.9(4) . .
C7 C2 C3 C8 0.8(7) . .
C2 C3 C4 C5 0.4(7) . .
C8 C3 C4 C5 179.8(5) . .
C2 C3 C4 C9 -179.5(4) . .
C8 C3 C4 C9 -0.1(7) . .
C3 C4 C5 C6 -2.1(7) . .
C9 C4 C5 C6 177.8(4) . .
C3 C4 C5 C10 177.9(4) . .
C9 C4 C5 C10 -2.2(7) . .
C2 C1 C6 C5 0.0(6) . .
Si1 C1 C6 C5 179.6(3) . .
C2 C1 C6 C11 -178.5(4) . .
Si1 C1 C6 C11 1.0(6) . .
C4 C5 C6 C1 1.9(6) . .
C10 C5 C6 C1 -178.1(4) . .
C4 C5 C6 C11 -179.5(4) . .
C10 C5 C6 C11 0.5(7) . .
C23 Si1 C12 C13 65.4(4) . .
C1 Si1 C12 C13 -115.3(4) . .
C23 Si1 C12 C17 -115.4(4) . .
C1 Si1 C12 C17 63.9(4) . .
C17 C12 C13 C14 -1.7(6) . .
Si1 C12 C13 C14 177.4(3) . .
C17 C12 C13 C18 179.2(4) . .
Si1 C12 C13 C18 -1.7(6) . .
C12 C13 C14 C15 3.0(7) . .
C18 C13 C14 C15 -177.8(4) . .
C12 C13 C14 C19 -178.4(4) . .
C18 C13 C14 C19 0.7(7) . .
C13 C14 C15 C16 -2.1(7) . .
C19 C14 C15 C16 179.4(4) . .
C13 C14 C15 C20 177.9(5) . .
C19 C14 C15 C20 -0.7(7) . .
C14 C15 C16 C17 -0.3(7) . .
C20 C15 C16 C17 179.8(4) . .
C14 C15 C16 C21 177.8(4) . .
C20 C15 C16 C21 -2.1(7) . .
C15 C16 C17 C12 1.6(6) . .
C21 C16 C17 C12 -176.5(4) . .
C15 C16 C17 C22 179.0(4) . .
C21 C16 C17 C22 0.9(6) . .
C13 C12 C17 C16 -0.6(6) . .
Si1 C12 C17 C16 -179.7(3) . .
C13 C12 C17 C22 -178.0(4) . .
Si1 C12 C17 C22 2.8(6) . .
C1 Si1 C23 C24 -126.3(4) . .
C12 Si1 C23 C24 52.9(4) . .
C1 Si1 C23 C28 50.9(4) . .
C12 Si1 C23 C28 -129.8(4) . .
C28 C23 C24 C25 1.9(6) . .
Si1 C23 C24 C25 179.0(3) . .
C28 C23 C24 C29 -175.9(4) . .
Si1 C23 C24 C29 1.3(6) . .
C23 C24 C25 C26 -1.9(6) . .
C29 C24 C25 C26 175.9(4) . .
C23 C24 C25 C30 179.2(4) . .
C29 C24 C25 C30 -3.0(7) . .
C24 C25 C26 C27 -0.2(7) . .
C30 C25 C26 C27 178.7(4) . .
C24 C25 C26 C31 -179.2(4) . .
C30 C25 C26 C31 -0.3(7) . .
C25 C26 C27 C28 2.4(7) . .
C31 C26 C27 C28 -178.6(4) . .
C25 C26 C27 C32 -178.5(4) . .
C31 C26 C27 C32 0.5(7) . .
C26 C27 C28 C23 -2.4(6) . .
C32 C27 C28 C23 178.6(4) . .
C26 C27 C28 C33 174.3(4) . .
C32 C27 C28 C33 -4.8(6) . .
C24 C23 C28 C27 0.2(6) . .
Si1 C23 C28 C27 -177.0(3) . .
C24 C23 C28 C33 -176.4(4) . .
Si1 C23 C28 C33 6.4(6) . .
B6 B1 B2 B3 -138.3(4) . .
B4 B1 B2 B3 -37.4(3) . .
B5 B1 B2 B3 -100.8(4) . .
Cl1 B1 B2 B3 110.0(4) . .
B3 B1 B2 B5 37.4(3) . 3_675
B6 B1 B2 B5 -100.9(4) . 3_675
B4 B1 B2 B5 0.0(4) . 3_675
B5 B1 B2 B5 -63.4(5) . 3_675
Cl1 B1 B2 B5 147.4(3) . 3_675
B3 B1 B2 B4 101.1(4) . 3_675
B6 B1 B2 B4 -37.3(3) . 3_675
B4 B1 B2 B4 63.6(4) . 3_675
B5 B1 B2 B4 0.3(4) . 3_675
Cl1 B1 B2 B4 -148.9(3) . 3_675
B3 B1 B2 B6 138.3(4) . .
B4 B1 B2 B6 100.9(4) . .
B5 B1 B2 B6 37.6(3) . .
Cl1 B1 B2 B6 -111.6(4) . .
B3 B1 B2 Cl2 -111.1(4) . .
B6 B1 B2 Cl2 110.6(4) . .
B4 B1 B2 Cl2 -148.5(3) . .
B5 B1 B2 Cl2 148.2(3) . .
Cl1 B1 B2 Cl2 -1.0(5) . .
B4 B2 B3 B5 37.8(3) 3_675 3_675
B1 B2 B3 B5 138.2(3) . 3_675
B6 B2 B3 B5 101.1(4) . 3_675
Cl2 B2 B3 B5 -111.2(4) . 3_675
B5 B2 B3 B1 -138.2(3) 3_675 .
B4 B2 B3 B1 -100.4(4) 3_675 .
B6 B2 B3 B1 -37.1(3) . .
Cl2 B2 B3 B1 110.7(4) . .
B5 B2 B3 B4 -100.6(4) 3_675 .
B4 B2 B3 B4 -62.8(5) 3_675 .
B1 B2 B3 B4 37.6(3) . .
B6 B2 B3 B4 0.5(5) . .
Cl2 B2 B3 B4 148.2(4) . .
B5 B2 B3 B6 -37.1(3) 3_675 3_675
B4 B2 B3 B6 0.6(4) 3_675 3_675
B1 B2 B3 B6 101.0(4) . 3_675
B6 B2 B3 B6 64.0(5) . 3_675
Cl2 B2 B3 B6 -148.3(3) . 3_675
B5 B2 B3 Cl3 110.7(4) 3_675 .
B4 B2 B3 Cl3 148.5(3) 3_675 .
B1 B2 B3 Cl3 -111.1(4) . .
B6 B2 B3 Cl3 -148.2(3) . .
Cl2 B2 B3 Cl3 -0.5(6) . .
B6 B1 B3 B2 37.5(3) . .
B4 B1 B3 B2 138.2(4) . .
B5 B1 B3 B2 100.9(4) . .
Cl1 B1 B3 B2 -109.8(4) . .
B6 B1 B3 B5 0.1(5) . 3_675
B2 B1 B3 B5 -37.4(3) . 3_675
B4 B1 B3 B5 100.7(4) . 3_675
B5 B1 B3 B5 63.4(5) . 3_675
Cl1 B1 B3 B5 -147.3(3) . 3_675
B6 B1 B3 B4 -100.6(4) . .
B2 B1 B3 B4 -138.2(4) . .
B5 B1 B3 B4 -37.3(3) . .
Cl1 B1 B3 B4 112.0(4) . .
B6 B1 B3 B6 -63.4(5) . 3_675
B2 B1 B3 B6 -101.0(4) . 3_675
B4 B1 B3 B6 37.2(3) . 3_675
B5 B1 B3 B6 -0.1(5) . 3_675
Cl1 B1 B3 B6 149.2(3) . 3_675
B6 B1 B3 Cl3 148.8(3) . .
B2 B1 B3 Cl3 111.3(4) . .
B4 B1 B3 Cl3 -110.6(4) . .
B5 B1 B3 Cl3 -147.8(3) . .
Cl1 B1 B3 Cl3 1.4(6) . .
B3 B1 B4 B2 -101.1(4) . 3_675
B6 B1 B4 B2 0.1(4) . 3_675
B2 B1 B4 B2 -63.8(4) . 3_675
B5 B1 B4 B2 37.1(3) . 3_675
Cl1 B1 B4 B2 149.4(3) . 3_675
B3 B1 B4 B5 -138.3(4) . .
B6 B1 B4 B5 -37.0(3) . .
B2 B1 B4 B5 -101.0(4) . .
Cl1 B1 B4 B5 112.2(4) . .
B3 B1 B4 B6 -37.2(3) . 3_675
B6 B1 B4 B6 64.0(4) . 3_675
B2 B1 B4 B6 0.1(4) . 3_675
B5 B1 B4 B6 101.0(4) . 3_675
Cl1 B1 B4 B6 -146.8(3) . 3_675
B6 B1 B4 B3 101.2(4) . .
B2 B1 B4 B3 37.3(3) . .
B5 B1 B4 B3 138.3(4) . .
Cl1 B1 B4 B3 -109.5(4) . .
B3 B1 B4 Cl4 110.8(4) . .
B6 B1 B4 Cl4 -148.0(3) . .
B2 B1 B4 Cl4 148.1(3) . .
B5 B1 B4 Cl4 -110.9(4) . .
Cl1 B1 B4 Cl4 1.3(5) . .
B2 B3 B4 B2 63.0(5) . 3_675
B5 B3 B4 B2 -0.5(5) 3_675 3_675
B1 B3 B4 B2 100.6(4) . 3_675
B6 B3 B4 B2 -37.8(3) 3_675 3_675
Cl3 B3 B4 B2 -148.1(3) . 3_675
B2 B3 B4 B5 -0.2(5) . .
B5 B3 B4 B5 -63.7(5) 3_675 .
B1 B3 B4 B5 37.4(3) . .
B6 B3 B4 B5 -101.0(4) 3_675 .
Cl3 B3 B4 B5 148.7(3) . .
B2 B3 B4 B6 100.8(4) . 3_675
B5 B3 B4 B6 37.3(3) 3_675 3_675
B1 B3 B4 B6 138.4(4) . 3_675
Cl3 B3 B4 B6 -110.3(4) . 3_675
B2 B3 B4 B1 -37.6(3) . .
B5 B3 B4 B1 -101.1(4) 3_675 .
B6 B3 B4 B1 -138.4(4) 3_675 .
Cl3 B3 B4 B1 111.3(4) . .
B2 B3 B4 Cl4 -148.7(4) . .
B5 B3 B4 Cl4 147.8(4) 3_675 .
B1 B3 B4 Cl4 -111.1(4) . .
B6 B3 B4 Cl4 110.5(4) 3_675 .
Cl3 B3 B4 Cl4 0.2(6) . .
B6 B4 B5 B2 37.6(3) 3_675 3_675
B1 B4 B5 B2 138.3(4) . 3_675
B3 B4 B5 B2 101.2(4) . 3_675
Cl4 B4 B5 B2 -110.3(4) . 3_675
B2 B4 B5 B3 -37.6(3) 3_675 3_675
B6 B4 B5 B3 0.0(5) 3_675 3_675
B1 B4 B5 B3 100.8(4) . 3_675
B3 B4 B5 B3 63.6(5) . 3_675
Cl4 B4 B5 B3 -147.9(4) . 3_675
B2 B4 B5 B6 -101.3(4) 3_675 .
B6 B4 B5 B6 -63.7(5) 3_675 .
B1 B4 B5 B6 37.0(3) . .
B3 B4 B5 B6 -0.2(5) . .
Cl4 B4 B5 B6 148.3(4) . .
B2 B4 B5 B1 -138.3(4) 3_675 .
B6 B4 B5 B1 -100.7(4) 3_675 .
B3 B4 B5 B1 -37.2(3) . .
Cl4 B4 B5 B1 111.3(4) . .
B2 B4 B5 Cl5 109.7(4) 3_675 .
B6 B4 B5 Cl5 147.3(3) 3_675 .
B1 B4 B5 Cl5 -112.0(4) . .
B3 B4 B5 Cl5 -149.1(3) . .
Cl4 B4 B5 Cl5 -0.6(6) . .
B3 B1 B5 B2 0.1(5) . 3_675
B6 B1 B5 B2 101.3(4) . 3_675
B2 B1 B5 B2 63.4(5) . 3_675
B4 B1 B5 B2 -37.3(3) . 3_675
Cl1 B1 B5 B2 -148.3(4) . 3_675
B3 B1 B5 B3 -63.2(5) . 3_675
B6 B1 B5 B3 37.9(3) . 3_675
B2 B1 B5 B3 0.0(5) . 3_675
B4 B1 B5 B3 -100.6(4) . 3_675
Cl1 B1 B5 B3 148.3(4) . 3_675
B3 B1 B5 B6 -101.1(4) . .
B2 B1 B5 B6 -37.8(3) . .
B4 B1 B5 B6 -138.5(4) . .
Cl1 B1 B5 B6 110.5(4) . .
B3 B1 B5 B4 37.4(3) . .
B6 B1 B5 B4 138.5(4) . .
B2 B1 B5 B4 100.7(4) . .
Cl1 B1 B5 B4 -111.0(4) . .
B3 B1 B5 Cl5 148.3(3) . .
B6 B1 B5 Cl5 -110.5(4) . .
B2 B1 B5 Cl5 -148.4(3) . .
B4 B1 B5 Cl5 111.0(4) . .
Cl1 B1 B5 Cl5 -0.1(6) . .
B3 B1 B6 B5 100.7(4) . .
B2 B1 B6 B5 137.9(4) . .
B4 B1 B6 B5 37.0(3) . .
Cl1 B1 B6 B5 -112.4(4) . .
B3 B1 B6 B4 -0.1(4) . 3_675
B2 B1 B6 B4 37.1(3) . 3_675
B4 B1 B6 B4 -63.7(4) . 3_675
B5 B1 B6 B4 -100.8(4) . 3_675
Cl1 B1 B6 B4 146.8(3) . 3_675
B3 B1 B6 B3 63.2(4) . 3_675
B2 B1 B6 B3 100.4(4) . 3_675
B4 B1 B6 B3 -0.5(4) . 3_675
B5 B1 B6 B3 -37.5(3) . 3_675
Cl1 B1 B6 B3 -149.9(3) . 3_675
B3 B1 B6 B2 -37.2(3) . .
B4 B1 B6 B2 -100.9(4) . .
B5 B1 B6 B2 -137.9(4) . .
Cl1 B1 B6 B2 109.7(4) . .
B3 B1 B6 Cl6 -147.7(3) . .
B2 B1 B6 Cl6 -110.4(4) . .
B4 B1 B6 Cl6 148.7(3) . .
B5 B1 B6 Cl6 111.7(4) . .
Cl1 B1 B6 Cl6 -0.7(5) . .
B2 B5 B6 B1 -100.6(4) 3_675 .
B3 B5 B6 B1 -137.8(4) 3_675 .
B4 B5 B6 B1 -37.1(3) . .
Cl5 B5 B6 B1 112.0(4) . .
B2 B5 B6 B4 0.0(4) 3_675 3_675
B3 B5 B6 B4 -37.2(3) 3_675 3_675
B4 B5 B6 B4 63.5(5) . 3_675
B1 B5 B6 B4 100.5(4) . 3_675
Cl5 B5 B6 B4 -147.5(3) . 3_675
B2 B5 B6 B3 37.2(3) 3_675 3_675
B4 B5 B6 B3 100.7(4) . 3_675
B1 B5 B6 B3 137.8(4) . 3_675
Cl5 B5 B6 B3 -110.2(4) . 3_675
B2 B5 B6 B2 -63.0(5) 3_675 .
B3 B5 B6 B2 -100.2(4) 3_675 .
B4 B5 B6 B2 0.5(5) . .
B1 B5 B6 B2 37.5(3) . .
Cl5 B5 B6 B2 149.5(3) . .
B2 B5 B6 Cl6 148.4(3) 3_675 .
B3 B5 B6 Cl6 111.2(4) 3_675 .
B4 B5 B6 Cl6 -148.2(3) . .
B1 B5 B6 Cl6 -111.1(4) . .
Cl5 B5 B6 Cl6 0.9(6) . .
B3 B2 B6 B1 37.2(3) . .
B5 B2 B6 B1 100.6(4) 3_675 .
B4 B2 B6 B1 138.2(4) 3_675 .
Cl2 B2 B6 B1 -110.7(4) . .
B3 B2 B6 B5 -0.6(5) . .
B5 B2 B6 B5 62.9(5) 3_675 .
B4 B2 B6 B5 100.4(4) 3_675 .
B1 B2 B6 B5 -37.8(3) . .
Cl2 B2 B6 B5 -148.4(4) . .
B3 B2 B6 B4 -101.0(4) . 3_675
B5 B2 B6 B4 -37.6(3) 3_675 3_675
B1 B2 B6 B4 -138.2(4) . 3_675
Cl2 B2 B6 B4 111.2(4) . 3_675
B3 B2 B6 B3 -63.6(5) . 3_675
B5 B2 B6 B3 -0.1(5) 3_675 3_675
B4 B2 B6 B3 37.4(3) 3_675 3_675
B1 B2 B6 B3 -100.7(4) . 3_675
Cl2 B2 B6 B3 148.6(3) . 3_675
B3 B2 B6 Cl6 148.3(4) . .
B5 B2 B6 Cl6 -148.2(4) 3_675 .
B4 B2 B6 Cl6 -110.7(4) 3_675 .
B1 B2 B6 Cl6 111.2(4) . .
Cl2 B2 B6 Cl6 0.5(6) . .
C39 C34 C35 C36 -0.9(8) . .
Cl7 C34 C35 C36 178.8(4) . .
C39 C34 C35 Cl8 178.0(4) . .
Cl7 C34 C35 Cl8 -2.2(7) . .
C34 C35 C36 C37 1.2(9) . .
Cl8 C35 C36 C37 -177.8(5) . .
C35 C36 C37 C38 -0.2(9) . .
C36 C37 C38 C39 -1.1(9) . .
C37 C38 C39 C34 1.3(9) . .
C35 C34 C39 C38 -0.3(9) . .
Cl7 C34 C39 C38 180.0(5) . .
C45 C40 C41 C42 -0.1(7) . .
Cl9 C40 C41 C42 179.3(4) . .
C45 C40 C41 Cl10 -178.4(4) . .
Cl9 C40 C41 Cl10 1.0(6) . .
C40 C41 C42 C43 -2.0(8) . .
Cl10 C41 C42 C43 176.3(4) . .
C41 C42 C43 C44 2.5(9) . .
C42 C43 C44 C45 -0.9(9) . .
C43 C44 C45 C40 -1.3(8) . .
C41 C40 C45 C44 1.7(8) . .
Cl9 C40 C45 C44 -177.7(4) . .
C85 C80 C81 C82 0.6(11) . .
C80 C81 C82 C83 0.5(12) . .
C81 C82 C83 C84 -0.7(13) . .
C81 C82 C83 Cl83 -174.2(9) . .
C82 C83 C84 C85 -0.4(13) . .
Cl83 C83 C84 C85 175.4(6) . .
C82 C83 C84 Cl82 177.8(10) . .
Cl83 C83 C84 Cl82 -6.4(14) . .
C82 C83 C84 Cl81 -177.4(7) . .
Cl83 C83 C84 Cl81 -1.6(7) . .
C83 C84 C85 C80 1.7(11) . .
Cl82 C84 C85 C80 -177.3(7) . .
Cl81 C84 C85 C80 178.4(5) . .
C83 C84 C85 Cl80 -179.1(6) . .
Cl82 C84 C85 Cl80 1.9(6) . .
Cl81 C84 C85 Cl80 -2.4(8) . .
C81 C80 C85 C84 -1.8(10) . .
C81 C80 C85 Cl80 179.1(5) . .
